data_4333285
loop_
_publ_author_name
'Ling, Jie'
'Albrecht-Schmitt, Thomas E'

_publ_section_title
;
 Selenium oxoanion compounds of palladium(II).
;
_journal_issue 14
_journal_name_full 'Inorganic chemistry'
_journal_page_first 5686
_journal_page_last 5690
_journal_paper_doi 10.1021/ic700524c
_journal_volume 46
_journal_year 2007
_chemical_formula_moiety 'O8 Pd Se2, 2(Na)'
_chemical_formula_sum 'Na2 O8 Pd Se2'
_chemical_formula_weight 438.30
_chemical_melting_point ?
_chemical_name_common 'Sodium Palladium Diselenate'
_chemical_name_systematic
; 
 ? 
;
_space_group_IT_number 2
_symmetry_cell_setting triclinic
_symmetry_space_group_name_Hall '-P 1'
_symmetry_space_group_name_H-M 'P -1'
_atom_sites_solution_hydrogens none
_atom_sites_solution_primary direct
_atom_sites_solution_secondary difmap
_audit_creation_method SHELXL-97
_cell_angle_alpha 73.894(4)
_cell_angle_beta 86.124(4)
_cell_angle_gamma 70.837(4)
_cell_formula_units_Z 1
_cell_length_a 4.9349(11)
_cell_length_b 5.9981(13)
_cell_length_c 7.1512(15)
_cell_measurement_reflns_used 949
_cell_measurement_temperature 193(2)
_cell_measurement_theta_max 28.30
_cell_measurement_theta_min 2.97
_cell_volume 192.03(7)
_computing_cell_refinement 'SMART SAINT'
_computing_data_collection SMART
_computing_data_reduction SAINT
_computing_molecular_graphics 'SHELXP-97 (Sheldrick, 1997)'
_computing_publication_material 'SHELCIF-97 (Sheldrick, 2000)'
_computing_structure_refinement 'SHELXL-97 (Sheldrick, 1997)'
_computing_structure_solution 'SHELXS-97 (Sheldrick, 1990)'
_diffrn_ambient_temperature 193(2)
_diffrn_detector_area_resol_mean 0
_diffrn_measured_fraction_theta_full 0.992
_diffrn_measured_fraction_theta_max 0.992
_diffrn_measurement_device_type 'Bruker APEX'
_diffrn_measurement_method '0.3 Wide w/ exposures'
_diffrn_radiation_monochromator graphite
_diffrn_radiation_source 'fine-focus sealed tube'
_diffrn_radiation_type MoK\a
_diffrn_radiation_wavelength 0.71073
_diffrn_reflns_av_R_equivalents 0.0197
_diffrn_reflns_av_sigmaI/netI 0.0280
_diffrn_reflns_limit_h_max 6
_diffrn_reflns_limit_h_min -6
_diffrn_reflns_limit_k_max 7
_diffrn_reflns_limit_k_min -7
_diffrn_reflns_limit_l_max 9
_diffrn_reflns_limit_l_min -9
_diffrn_reflns_number 1960
_diffrn_reflns_theta_full 28.30
_diffrn_reflns_theta_max 28.30
_diffrn_reflns_theta_min 2.97
_diffrn_standards_decay_% 0
_diffrn_standards_interval_count N/A
_diffrn_standards_interval_time N/A
_diffrn_standards_number N/A
_exptl_absorpt_coefficient_mu 12.015
_exptl_absorpt_correction_T_max 0.786
_exptl_absorpt_correction_T_min 0.576
_exptl_absorpt_correction_type multi-scan
_exptl_absorpt_process_details SADABS
_exptl_crystal_colour Yellow
_exptl_crystal_density_diffrn 3.790
_exptl_crystal_density_meas ?
_exptl_crystal_density_method 'not measured'
_exptl_crystal_description Block
_exptl_crystal_F_000 200
_exptl_crystal_size_max 0.110
_exptl_crystal_size_mid 0.039
_exptl_crystal_size_min 0.020
_refine_diff_density_max 0.690
_refine_diff_density_min -1.758
_refine_diff_density_rms 0.198
_refine_ls_extinction_coef 0.025(3)
_refine_ls_extinction_expression Fc^*^=kFc[1+0.001xFc^2^\l^3^/sin(2\q)]^-1/4^
_refine_ls_extinction_method SHELXL
_refine_ls_goodness_of_fit_ref 1.047
_refine_ls_hydrogen_treatment none
_refine_ls_matrix_type full
_refine_ls_number_parameters 62
_refine_ls_number_reflns 949
_refine_ls_number_restraints 0
_refine_ls_restrained_S_all 1.047
_refine_ls_R_factor_all 0.0246
_refine_ls_R_factor_gt 0.0241
_refine_ls_shift/su_max 0.001
_refine_ls_shift/su_mean 0.000
_refine_ls_structure_factor_coef Fsqd
_refine_ls_weighting_details 'calc w=1/[\s^2^(Fo^2^)+(0.0459P)^2^+0.0000P] where P=(Fo^2^+2Fc^2^)/3'
_refine_ls_weighting_scheme calc
_refine_ls_wR_factor_gt 0.0650
_refine_ls_wR_factor_ref 0.0656
_reflns_number_gt 913
_reflns_number_total 949
_reflns_threshold_expression >2sigma(I)
_cod_data_source_file ic700524csup3.cif
_cod_data_source_block p-1
_cod_depositor_comments
;
The following automatic conversions were performed:

'_chemical_melting_point' value 'N/A' was changed to '?' - the value
is undefined or not given.

'_symmetry_cell_setting' value
'Triclinic' changed to 'triclinic' according to
/home/saulius/struct/CIF-dictionaries/cif_core.dic dictionary named
'cif_core.dic' version 2.4.2 from 2011-04-26.

Automatic conversion script
Id: cif_fix_values 1891 2012-01-12 08:04:46Z andrius 

 Adding full bibliography for 4333283--4333285.cif.

The following automatic conversions were performed:

'_exptl_crystal_density_meas' value 'not measured' was changed to '?'
- the value is perceived as not measured.

Automatic conversion script
Id: cif_fix_values 3008 2015-01-20 13:52:24Z robertas 
;
_cod_original_sg_symbol_H-M P-1
_cod_database_code 4333285

loop_
_symmetry_equiv_pos_as_xyz
'x, y, z'
'-x, -y, -z'

loop_
_atom_site_label
_atom_site_type_symbol
_atom_site_fract_x
_atom_site_fract_y
_atom_site_fract_z
_atom_site_U_iso_or_equiv
_atom_site_adp_type
_atom_site_occupancy
_atom_site_symmetry_multiplicity
_atom_site_calc_flag
_atom_site_refinement_flags
Pd1 Pd 0.5000 0.0000 0.5000 0.00984(14) Uani 1 2 d S
Se1 Se 0.11685(5) -0.31450(5) 0.71516(4) 0.01022(14) Uani 1 1 d .
O1 O 0.2606(4) -0.2155(4) 0.5022(3) 0.0135(4) Uani 1 1 d .
O4 O 0.1031(4) -0.1364(4) 0.8513(3) 0.0169(4) Uani 1 1 d .
O3 O 0.2852(4) -0.6003(4) 0.8164(3) 0.0177(5) Uani 1 1 d .
O2 O 0.2087(4) 0.3087(4) 0.3426(3) 0.0162(4) Uani 1 1 d .
Na1 Na -0.1998(3) 0.2674(2) 0.81259(18) 0.0175(3) Uani 1 1 d .

loop_
_atom_site_aniso_label
_atom_site_aniso_U_11
_atom_site_aniso_U_22
_atom_site_aniso_U_33
_atom_site_aniso_U_23
_atom_site_aniso_U_13
_atom_site_aniso_U_12
Pd1 0.00816(19) 0.0107(2) 0.0106(2) -0.00165(13) -0.00075(12) -0.00382(13)
Se1 0.00918(19) 0.0102(2) 0.01056(19) -0.00123(12) -0.00129(12) -0.00321(12)
O1 0.0144(9) 0.0150(10) 0.0124(10) -0.0031(8) 0.0009(7) -0.0071(8)
O4 0.0234(11) 0.0161(11) 0.0138(10) -0.0073(8) -0.0011(8) -0.0067(8)
O3 0.0145(10) 0.0106(10) 0.0211(11) 0.0028(8) -0.0035(8) -0.0003(8)
O2 0.0112(10) 0.0145(10) 0.0208(11) -0.0002(8) -0.0043(8) -0.0045(8)
Na1 0.0204(6) 0.0151(6) 0.0155(6) -0.0042(5) -0.0019(5) -0.0033(5)

loop_
_atom_type_symbol
_atom_type_description
_atom_type_scat_dispersion_real
_atom_type_scat_dispersion_imag
_atom_type_scat_source
O O 0.0106 0.0060 'International Tables Vol C Tables 4.2.6.8 and 6.1.1.4'
Se Se -0.0929 2.2259 'International Tables Vol C Tables 4.2.6.8 and 6.1.1.4'
Pd Pd -0.9988 1.0072 'International Tables Vol C Tables 4.2.6.8 and 6.1.1.4'
Na Na 0.0362 0.0249 'International Tables Vol C Tables 4.2.6.8 and 6.1.1.4'

loop_
_geom_angle_atom_site_label_1
_geom_angle_atom_site_label_2
_geom_angle_atom_site_label_3
_geom_angle
_geom_angle_site_symmetry_1
_geom_angle_site_symmetry_3
O1 Pd1 O1 180.0 . 2_656
O1 Pd1 O2 85.48(8) . 2_656
O1 Pd1 O2 94.52(8) 2_656 2_656
O1 Pd1 O2 94.52(8) . .
O1 Pd1 O2 85.48(8) 2_656 .
O2 Pd1 O2 180.0 2_656 .
O1 Pd1 Na1 143.57(6) . 1_655
O1 Pd1 Na1 36.43(6) 2_656 1_655
O2 Pd1 Na1 80.67(7) 2_656 1_655
O2 Pd1 Na1 99.33(7) . 1_655
O1 Pd1 Na1 36.43(6) . 2_556
O1 Pd1 Na1 143.57(6) 2_656 2_556
O2 Pd1 Na1 99.33(7) 2_656 2_556
O2 Pd1 Na1 80.67(7) . 2_556
Na1 Pd1 Na1 180.0 1_655 2_556
O3 Se1 O4 113.70(12) . .
O3 Se1 O2 104.54(11) . 2_556
O4 Se1 O2 112.55(11) . 2_556
O3 Se1 O1 111.15(11) . .
O4 Se1 O1 109.37(11) . .
O2 Se1 O1 105.15(10) 2_556 .
O3 Se1 Na1 57.60(8) . 1_545
O4 Se1 Na1 124.13(8) . 1_545
O2 Se1 Na1 47.36(8) 2_556 1_545
O1 Se1 Na1 125.53(7) . 1_545
O3 Se1 Na1 38.13(8) . 1_645
O4 Se1 Na1 102.85(8) . 1_645
O2 Se1 Na1 138.18(8) 2_556 1_645
O1 Se1 Na1 82.30(7) . 1_645
Na1 Se1 Na1 94.42(3) 1_545 1_645
O3 Se1 Na1 81.85(9) . 2_557
O4 Se1 Na1 32.92(8) . 2_557
O2 Se1 Na1 115.77(8) 2_556 2_557
O1 Se1 Na1 132.39(7) . 2_557
Na1 Se1 Na1 100.55(3) 1_545 2_557
Na1 Se1 Na1 82.96(3) 1_645 2_557
Se1 O1 Pd1 116.22(11) . .
Se1 O1 Na1 129.85(11) . 2_556
Pd1 O1 Na1 113.78(9) . 2_556
Se1 O4 Na1 125.04(12) . 2_557
Se1 O4 Na1 127.71(12) . .
Na1 O4 Na1 101.50(9) 2_557 .
Se1 O3 Na1 117.32(11) . 1_645
Se1 O3 Na1 92.79(9) . 1_545
Na1 O3 Na1 145.71(10) 1_645 1_545
Se1 O2 Pd1 121.92(12) 2_556 .
Se1 O2 Na1 102.67(10) 2_556 2_566
Pd1 O2 Na1 135.40(10) . 2_566
O4 Na1 O4 78.50(9) 2_557 .
O4 Na1 O3 99.00(9) 2_557 1_465
O4 Na1 O3 125.99(9) . 1_465
O4 Na1 O1 155.22(9) 2_557 2_556
O4 Na1 O1 79.53(8) . 2_556
O3 Na1 O1 84.81(8) 1_465 2_556
O4 Na1 O2 114.40(9) 2_557 2_566
O4 Na1 O2 140.04(9) . 2_566
O3 Na1 O2 90.66(8) 1_465 2_566
O1 Na1 O2 89.89(9) 2_556 2_566
O4 Na1 O3 81.07(8) 2_557 1_565
O4 Na1 O3 87.87(8) . 1_565
O3 Na1 O3 145.71(10) 1_465 1_565
O1 Na1 O3 109.43(8) 2_556 1_565
O2 Na1 O3 59.40(7) 2_566 1_565
O4 Na1 Se1 96.41(6) 2_557 1_565
O4 Na1 Se1 115.74(7) . 1_565
O3 Na1 Se1 118.12(6) 1_465 1_565
O1 Na1 Se1 103.36(6) 2_556 1_565
O2 Na1 Se1 29.97(5) 2_566 1_565
O3 Na1 Se1 29.61(4) 1_565 1_565
O4 Na1 Se1 109.78(7) 2_557 1_465
O4 Na1 Se1 148.07(7) . 1_465
O3 Na1 Se1 24.55(5) 1_465 1_465
O1 Na1 Se1 83.67(6) 2_556 1_465
O2 Na1 Se1 66.17(6) 2_566 1_465
O3 Na1 Se1 123.46(6) 1_565 1_465
Se1 Na1 Se1 94.42(3) 1_565 1_465
O4 Na1 Se1 22.04(5) 2_557 2_557
O4 Na1 Se1 98.51(7) . 2_557
O3 Na1 Se1 94.65(7) 1_465 2_557
O1 Na1 Se1 177.05(7) 2_556 2_557
O2 Na1 Se1 93.01(7) 2_566 2_557
O3 Na1 Se1 72.57(6) 1_565 2_557
Se1 Na1 Se1 79.45(3) 1_565 2_557
Se1 Na1 Se1 97.05(3) 1_465 2_557
O4 Na1 Na1 39.25(6) 2_557 2_557
O4 Na1 Na1 39.25(6) . 2_557
O3 Na1 Na1 118.71(8) 1_465 2_557
O1 Na1 Na1 117.96(7) 2_556 2_557
O2 Na1 Na1 139.61(8) 2_566 2_557
O3 Na1 Na1 82.86(6) 1_565 2_557
Se1 Na1 Na1 110.65(5) 1_565 2_557
Se1 Na1 Na1 140.04(6) 1_465 2_557
Se1 Na1 Na1 59.81(4) 2_557 2_557
O4 Na1 Pd1 130.00(7) 2_557 1_455
O4 Na1 Pd1 72.81(6) . 1_455
O3 Na1 Pd1 68.53(6) 1_465 1_455
O1 Na1 Pd1 29.79(5) 2_556 1_455
O2 Na1 Pd1 113.96(7) 2_566 1_455
O3 Na1 Pd1 136.20(6) 1_565 1_455
Se1 Na1 Pd1 132.80(4) 1_565 1_455
Se1 Na1 Pd1 79.11(3) 1_465 1_455
Se1 Na1 Pd1 147.52(4) 2_557 1_455
Na1 Na1 Pd1 102.95(5) 2_557 1_455

loop_
_geom_bond_atom_site_label_1
_geom_bond_atom_site_label_2
_geom_bond_distance
_geom_bond_site_symmetry_2
Pd1 O1 2.014(2) .
Pd1 O1 2.014(2) 2_656
Pd1 O2 2.019(2) 2_656
Pd1 O2 2.019(2) .
Pd1 Na1 3.7096(13) 1_655
Pd1 Na1 3.7096(13) 2_556
Se1 O3 1.616(2) .
Se1 O4 1.617(2) .
Se1 O2 1.673(2) 2_556
Se1 O1 1.675(2) .
Se1 Na1 3.2668(13) 1_545
Se1 Na1 3.4558(13) 1_645
Se1 Na1 3.5277(14) 2_557
O1 Na1 2.407(2) 2_556
O4 Na1 2.342(3) 2_557
O4 Na1 2.342(2) .
O3 Na1 2.402(2) 1_645
O3 Na1 2.761(2) 1_545
O2 Se1 1.673(2) 2_556
O2 Na1 2.463(3) 2_566
Na1 O4 2.342(3) 2_557
Na1 O3 2.402(2) 1_465
Na1 O1 2.407(2) 2_556
Na1 O2 2.463(3) 2_566
Na1 O3 2.762(2) 1_565
Na1 Se1 3.2668(13) 1_565
Na1 Se1 3.4558(13) 1_465
Na1 Se1 3.5277(14) 2_557
Na1 Na1 3.627(2) 2_557
Na1 Pd1 3.7096(13) 1_455
